data_1543693
loop_
_publ_author_name
'Overgaard, Jacob'
'M\/oller, Louise H'
'Borup, Mette A.'
'Tricoire, Maxime'
'Walsh, James P. S.'
'Diehl, Marcel'
'Rentschler, Eva'

_publ_section_title
;
 Magnetism and variable temperature and pressure crystal structures of a
 linear oligonuclear cobalt bis-semiquinonate.
;
_journal_issue 32
_journal_name_full 'Dalton transactions (Cambridge, England : 2003)'
_journal_page_first 12924
_journal_page_last 12932
_journal_paper_doi 10.1039/c6dt02024k
_journal_volume 45
_journal_year 2016
_chemical_formula_moiety 'C60 H106 Co3 N2 O12'
_chemical_formula_sum 'C60 H106 Co3 N2 O12'
_chemical_formula_weight 1224.25
_space_group_crystal_system triclinic
_space_group_IT_number 2
_space_group_name_Hall '-P 1'
_space_group_name_H-M_alt 'P -1'
_symmetry_space_group_name_Hall '-P 1'
_symmetry_space_group_name_H-M 'P -1'
_atom_sites_solution_hydrogens geom
_audit_creation_date 2016-05-10
_audit_creation_method
;
Olex2 1.2
(compiled 2016.02.19 svn.r3266 for OlexSys, GUI svn.r5155)
;
_audit_update_record
;
2016-05-20 deposited with the CCDC.
2016-07-19 downloaded from the CCDC.
;
_cell_angle_alpha 84.866(3)
_cell_angle_beta 80.750(3)
_cell_angle_gamma 80.803(4)
_cell_formula_units_Z 2
_cell_length_a 11.1939(5)
_cell_length_b 13.1136(6)
_cell_length_c 23.7996(8)
_cell_measurement_reflns_used 21311
_cell_measurement_temperature 150.1(3)
_cell_measurement_theta_max 32.0200
_cell_measurement_theta_min 2.6050
_cell_volume 3396.5(2)
_computing_cell_refinement
;
CrysAlisPro, Agilent Technologies,
Version 1.171.37.31 (release 14-01-2014 CrysAlis171 .NET)
(compiled Jan 14 2014,18:38:05)
;
_computing_data_collection
;
CrysAlisPro, Agilent Technologies,
Version 1.171.37.31 (release 14-01-2014 CrysAlis171 .NET)
(compiled Jan 14 2014,18:38:05)
;
_computing_data_reduction
;
CrysAlisPro, Agilent Technologies,
Version 1.171.37.31 (release 14-01-2014 CrysAlis171 .NET)
(compiled Jan 14 2014,18:38:05)
;
_computing_molecular_graphics 'Olex2 (Dolomanov et al., 2009)'
_computing_publication_material 'Olex2 (Dolomanov et al., 2009)'
_computing_structure_refinement 'ShelXL (Sheldrick, 2015)'
_diffrn_ambient_environment N~2~
_diffrn_ambient_temperature 150.1(3)
_diffrn_detector 'CCD plate'
_diffrn_detector_area_resol_mean 10.3590
_diffrn_detector_type Atlas
_diffrn_measured_fraction_theta_full 0.999
_diffrn_measured_fraction_theta_max 0.922
_diffrn_measurement_details
;
  1 omega  -99.00   13.00   1.0000   15.0000
omega____ theta____ kappa____ phi______ frames
    -      -20.3427  -77.0000 -150.0000 112

  2 omega  -99.00   13.00   1.0000   15.0000
omega____ theta____ kappa____ phi______ frames
    -      -20.3427  -77.0000  -60.0000 112

  3 omega  -54.00   58.00   1.0000   15.0000
omega____ theta____ kappa____ phi______ frames
    -      -20.3427   77.0000  150.0000 112

  4 omega  -54.00   58.00   1.0000   15.0000
omega____ theta____ kappa____ phi______ frames
    -      -20.3427   77.0000   60.0000 112

  5 omega   35.00  109.00   1.0000   15.0000
omega____ theta____ kappa____ phi______ frames
    -       19.0927  178.0000  120.0000 74

  6 omega  -94.00    9.00   1.0000   15.0000
omega____ theta____ kappa____ phi______ frames
    -      -20.3427  -57.0000   60.0000 103

  7 omega  -50.00   25.00   1.0000   15.0000
omega____ theta____ kappa____ phi______ frames
    -      -20.3427   57.0000 -150.0000 75

  8 omega  -50.00   54.00   1.0000   15.0000
omega____ theta____ kappa____ phi______ frames
    -      -20.3427   57.0000  -60.0000 104
;
_diffrn_measurement_device 'four-circle diffractometer'
_diffrn_measurement_device_type 'SuperNova, Single source at offset, Atlas'
_diffrn_measurement_method '\w scans'
_diffrn_orient_matrix_UB_11 -0.0385699000
_diffrn_orient_matrix_UB_12 -0.0260889000
_diffrn_orient_matrix_UB_13 -0.0127325000
_diffrn_orient_matrix_UB_21 -0.0450249000
_diffrn_orient_matrix_UB_22 0.0447548000
_diffrn_orient_matrix_UB_23 0.0013042000
_diffrn_orient_matrix_UB_31 0.0264387000
_diffrn_orient_matrix_UB_32 0.0182101000
_diffrn_orient_matrix_UB_33 -0.0274206000
_diffrn_radiation_monochromator mirror
_diffrn_radiation_probe x-ray
_diffrn_radiation_type MoK\a
_diffrn_radiation_wavelength 0.71073
_diffrn_reflns_av_R_equivalents 0.0386
_diffrn_reflns_av_unetI/netI 0.0396
_diffrn_reflns_Laue_measured_fraction_full 0.999
_diffrn_reflns_Laue_measured_fraction_max 0.922
_diffrn_reflns_limit_h_max 16
_diffrn_reflns_limit_h_min -16
_diffrn_reflns_limit_k_max 19
_diffrn_reflns_limit_k_min -19
_diffrn_reflns_limit_l_max 34
_diffrn_reflns_limit_l_min -34
_diffrn_reflns_number 87449
_diffrn_reflns_point_group_measured_fraction_full 0.999
_diffrn_reflns_point_group_measured_fraction_max 0.922
_diffrn_reflns_theta_full 25.242
_diffrn_reflns_theta_max 32.912
_diffrn_reflns_theta_min 2.256
_diffrn_source 'SuperNova (Mo) X-ray Source'
_exptl_absorpt_coefficient_mu 0.778
_exptl_absorpt_correction_T_max 1.00000
_exptl_absorpt_correction_T_min 0.86169
_exptl_absorpt_correction_type multi-scan
_exptl_absorpt_process_details
;
CrysAlisPro, Agilent Technologies,
Version 1.171.37.31 (release 14-01-2014 CrysAlis171 .NET)
(compiled Jan 14 2014,18:38:05)
Empirical absorption correction using spherical harmonics,
 implemented in SCALE3 ABSPACK scaling algorithm.
;
_exptl_crystal_colour 'clear dark black'
_exptl_crystal_colour_lustre clear
_exptl_crystal_colour_modifier dark
_exptl_crystal_colour_primary black
_exptl_crystal_density_diffrn 1.197
_exptl_crystal_description irregular
_exptl_crystal_F_000 1314
_exptl_crystal_size_max 0.3211
_exptl_crystal_size_mid 0.2745
_exptl_crystal_size_min 0.2315
_refine_diff_density_max 0.839
_refine_diff_density_min -0.546
_refine_diff_density_rms 0.065
_refine_ls_extinction_method none
_refine_ls_goodness_of_fit_ref 1.254
_refine_ls_hydrogen_treatment constr
_refine_ls_matrix_type full
_refine_ls_number_parameters 862
_refine_ls_number_reflns 23410
_refine_ls_number_restraints 864
_refine_ls_restrained_S_all 1.243
_refine_ls_R_factor_all 0.0634
_refine_ls_R_factor_gt 0.0409
_refine_ls_shift/su_max 0.002
_refine_ls_shift/su_mean 0.000
_refine_ls_structure_factor_coef Fsqd
_refine_ls_weighting_details 'w=1/[\s^2^(Fo^2^)+(0.0500P)^2^] where P=(Fo^2^+2Fc^2^)/3'
_refine_ls_weighting_scheme calc
_refine_ls_wR_factor_gt 0.1062
_refine_ls_wR_factor_ref 0.1184
_reflns_Friedel_coverage 0.000
_reflns_number_gt 17676
_reflns_number_total 23410
_reflns_threshold_expression 'I > 2\s(I)'
_cod_data_source_file c6dt02024k2.cif
_cod_data_source_block 150K
_cod_depositor_comments 'Adding full bibliography for 1543686--1543702.cif.'
_cod_database_code 1543693
_chemical_oxdiff_formula 'Co3 O10 C40 H40'
_shelx_space_group_comment
;
The symmetry employed for this shelxl refinement is uniquely defined
by the following loop, which should always be used as a source of
symmetry information in preference to the above space-group names.
They are only intended as comments.
;
_reflns_odcompleteness_completeness 92.19
_reflns_odcompleteness_iscentric 1
_reflns_odcompleteness_theta 32.84
_olex2_refinement_description
;
1. Fixed Uiso
 At 1.2 times of:
  All C(H) groups, All C(H,H) groups
 At 1.5 times of:
  All C(H,H,H) groups
2. Rigid body (RIGU) restrains
 All non-hydrogen atoms
 with sigma for 1-2 distances of 0.004 and sigma for 1-3 distances of 0.004
3. Others
 Sof(C58A)=Sof(H58A)=Sof(H58B)=Sof(H58C)=Sof(C59A)=Sof(H59A)=Sof(H59B)=
 Sof(H59C)=Sof(C60A)=Sof(H60A)=Sof(H60B)=Sof(H60C)=1-FVAR(1)
 Sof(C58B)=Sof(H58D)=Sof(H58E)=Sof(H58F)=Sof(C59B)=Sof(H59D)=Sof(H59E)=
 Sof(H59F)=Sof(C60B)=Sof(H60D)=Sof(H60E)=Sof(H60F)=FVAR(1)
 Sof(C29A)=Sof(H29A)=Sof(H29B)=Sof(H29C)=Sof(C30A)=Sof(H30A)=Sof(H30B)=
 Sof(H30C)=Sof(C31A)=Sof(H31A)=Sof(H31B)=Sof(H31C)=1-FVAR(2)
 Sof(C29B)=Sof(H29D)=Sof(H29E)=Sof(H29F)=Sof(C30B)=Sof(H30D)=Sof(H30E)=
 Sof(H30F)=Sof(C31B)=Sof(H31D)=Sof(H31E)=Sof(H31F)=FVAR(2)
 Sof(Co3B)=Sof(N2B)=Sof(C7B)=Sof(H7BA)=Sof(H7BB)=Sof(C8B)=Sof(H8BA)=Sof(H8BB)=
 Sof(H8BC)=Sof(C9B)=Sof(H9BA)=Sof(H9BB)=Sof(C10B)=Sof(H10D)=Sof(H10E)=Sof(H10F)=
 Sof(C11B)=Sof(H11C)=Sof(H11D)=Sof(C12B)=Sof(H12D)=Sof(H12E)=Sof(H12F)=1-FVAR(3)
 Sof(Co3A)=Sof(N2A)=Sof(C7A)=Sof(H7AA)=Sof(H7AB)=Sof(C8A)=Sof(H8AA)=Sof(H8AB)=
 Sof(H8AC)=Sof(C9A)=Sof(H9AA)=Sof(H9AB)=Sof(C10A)=Sof(H10A)=Sof(H10B)=Sof(H10C)=
 Sof(C11A)=Sof(H11A)=Sof(H11B)=Sof(C12A)=Sof(H12A)=Sof(H12B)=Sof(H12C)=FVAR(3)
4.a Secondary CH2 refined with riding coordinates:
 C1(H1A,H1B), C3(H3A,H3B), C5(H5A,H5B), C7A(H7AA,H7AB), C7B(H7BA,H7BB),
 C9A(H9AA,H9AB), C9B(H9BA,H9BB), C11A(H11A,H11B), C11B(H11C,H11D)
4.b Aromatic/amide H refined with riding coordinates:
 C15(H15), C17(H17), C40(H40), C42(H42)
4.c Idealised Me refined as rotating group:
 C2(H2A,H2B,H2C), C4(H4A,H4B,H4C), C6(H6A,H6B,H6C), C8A(H8AA,H8AB,H8AC),
 C8B(H8BA,H8BB,H8BC), C10A(H10A,H10B,H10C), C10B(H10D,H10E,H10F), C12A(H12A,
 H12B,H12C), C12B(H12D,H12E,H12F), C20(H20A,H20B,H20C), C21(H21A,H21B,H21C),
 C22(H22A,H22B,H22C), C24(H24A,H24B,H24C), C25(H25A,H25B,H25C), C26(H26A,H26B,
 H26C), C29A(H29A,H29B,H29C), C29B(H29D,H29E,H29F), C30A(H30A,H30B,H30C),
 C30B(H30D,H30E,H30F), C31A(H31A,H31B,H31C), C31B(H31D,H31E,H31F), C34(H34A,
 H34B,H34C), C35(H35A,H35B,H35C), C36(H36A,H36B,H36C), C44(H44A,H44B,H44C),
 C45(H45A,H45B,H45C), C46(H46A,H46B,H46C), C48(H48A,H48B,H48C), C49(H49A,H49B,
 H49C), C50(H50A,H50B,H50C), C53(H53A,H53B,H53C), C54(H54A,H54B,H54C), C55(H55A,
 H55B,H55C), C58A(H58A,H58B,H58C), C58B(H58D,H58E,H58F), C59A(H59A,H59B,H59C),
 C59B(H59D,H59E,H59F), C60A(H60A,H60B,H60C), C60B(H60D,H60E,H60F)
;
_shelx_shelxl_version_number 2014/7
_olex2_submission_special_instructions 'No special instructions were received'

loop_
_space_group_symop_operation_xyz
'x, y, z'
'-x, -y, -z'

loop_
_atom_site_label
_atom_site_type_symbol
_atom_site_fract_x
_atom_site_fract_y
_atom_site_fract_z
_atom_site_U_iso_or_equiv
_atom_site_adp_type
_atom_site_occupancy
_atom_site_site_symmetry_order
_atom_site_calc_flag
_atom_site_refinement_flags_posn
_atom_site_refinement_flags_adp
_atom_site_refinement_flags_occupancy
_atom_site_disorder_assembly
_atom_site_disorder_group
Co1 Co 0.34457(2) 0.32445(2) 0.87498(2) 0.02132(5) Uani 1 1 d . U . . .
Co2 Co 0.48315(2) 0.35522(2) 0.73244(2) 0.02081(5) Uani 1 1 d . U . . .
Co3A Co 0.63670(10) 0.27276(12) 0.59857(6) 0.01964(14) Uani 0.857(3) 1 d . U P A 1
Co3B Co 0.6109(6) 0.2661(7) 0.5968(4) 0.0219(9) Uani 0.143(3) 1 d . U P A 2
O1 O 0.28311(10) 0.18959(8) 0.89147(4) 0.0263(2) Uani 1 1 d . U . . .
O2 O 0.39308(9) 0.25629(7) 0.79383(4) 0.0235(2) Uani 1 1 d . U . . .
O3 O 0.23242(10) 0.43770(8) 0.84314(5) 0.0286(2) Uani 1 1 d . U . . .
O4 O 0.35763(10) 0.47828(8) 0.76437(5) 0.0316(2) Uani 1 1 d . U . . .
O5 O 0.51814(9) 0.33100(9) 0.87880(4) 0.0293(2) Uani 1 1 d . U . . .
O6 O 0.60760(10) 0.35455(9) 0.78848(4) 0.0298(2) Uani 1 1 d . U . . .
O7 O 0.60969(9) 0.23879(7) 0.68958(4) 0.0249(2) Uani 1 1 d . U . . .
O8 O 0.74049(9) 0.13691(7) 0.60644(4) 0.0253(2) Uani 1 1 d . U . . .
O9 O 0.36032(10) 0.33783(8) 0.67853(5) 0.0298(2) Uani 1 1 d . U . . .
O10 O 0.45788(10) 0.26950(9) 0.59759(5) 0.0321(2) Uani 1 1 d . U . . .
O11 O 0.57325(10) 0.46407(8) 0.68351(5) 0.0293(2) Uani 1 1 d . U . . .
O12 O 0.69101(10) 0.40307(8) 0.60530(5) 0.0313(2) Uani 1 1 d . U . . .
N1 N 0.28493(12) 0.37520(10) 0.96226(5) 0.0302(3) Uani 1 1 d . U . . .
N2A N 0.68772(19) 0.28717(15) 0.50577(8) 0.0271(4) Uani 0.857(3) 1 d . U P A 1
N2B N 0.6432(11) 0.2758(10) 0.5010(5) 0.023(2) Uani 0.143(3) 1 d . U P A 2
C1 C 0.17103(17) 0.33224(17) 0.98902(8) 0.0471(5) Uani 1 1 d . U . . .
H1A H 0.1907 0.2558 0.9921 0.057 Uiso 1 1 calc R . . . .
H1B H 0.1483 0.3554 1.0283 0.057 Uiso 1 1 calc R . . . .
C2 C 0.06231(18) 0.36062(18) 0.95911(10) 0.0545(5) Uani 1 1 d . U . . .
H2A H 0.0839 0.3409 0.9196 0.082 Uiso 1 1 calc GR . . . .
H2B H 0.0355 0.4355 0.9594 0.082 Uiso 1 1 calc GR . . . .
H2C H -0.0041 0.3241 0.9786 0.082 Uiso 1 1 calc GR . . . .
C3 C 0.38133(18) 0.33826(15) 0.99892(8) 0.0433(4) Uani 1 1 d . U . . .
H3A H 0.3493 0.3588 1.0382 0.052 Uiso 1 1 calc R . . . .
H3B H 0.4526 0.3744 0.9848 0.052 Uiso 1 1 calc R . . . .
C4 C 0.42498(18) 0.22361(15) 1.00160(8) 0.0444(4) Uani 1 1 d . U . . .
H4A H 0.4562 0.2017 0.9630 0.067 Uiso 1 1 calc GR . . . .
H4B H 0.3567 0.1868 1.0183 0.067 Uiso 1 1 calc GR . . . .
H4C H 0.4905 0.2076 1.0252 0.067 Uiso 1 1 calc GR . . . .
C5 C 0.25696(18) 0.49026(14) 0.96211(8) 0.0445(4) Uani 1 1 d . U . . .
H5A H 0.2337 0.5099 1.0020 0.053 Uiso 1 1 calc R . . . .
H5B H 0.1854 0.5139 0.9421 0.053 Uiso 1 1 calc R . . . .
C6 C 0.36216(18) 0.54694(14) 0.93379(9) 0.0470(5) Uani 1 1 d . U . . .
H6A H 0.3908 0.5237 0.8953 0.071 Uiso 1 1 calc GR . . . .
H6B H 0.4295 0.5319 0.9564 0.071 Uiso 1 1 calc GR . . . .
H6C H 0.3338 0.6217 0.9315 0.071 Uiso 1 1 calc GR . . . .
C7A C 0.8016(2) 0.33611(16) 0.48986(8) 0.0318(4) Uani 0.857(3) 1 d . U P A 1
H7AA H 0.7828 0.4091 0.5001 0.038 Uiso 0.857(3) 1 calc R . P A 1
H7AB H 0.8255 0.3364 0.4480 0.038 Uiso 0.857(3) 1 calc R . P A 1
C7B C 0.7763(10) 0.2339(10) 0.4803(5) 0.033(3) Uani 0.143(3) 1 d . U P A 2
H7BA H 0.7939 0.1612 0.4955 0.040 Uiso 0.143(3) 1 calc R . P A 2
H7BB H 0.7891 0.2343 0.4382 0.040 Uiso 0.143(3) 1 calc R . P A 2
C8A C 0.9096(2) 0.28349(17) 0.51790(10) 0.0341(5) Uani 0.857(3) 1 d . U P A 1
H8AA H 0.9316 0.2120 0.5067 0.051 Uiso 0.857(3) 1 calc GR . P A 1
H8AB H 0.8876 0.2835 0.5595 0.051 Uiso 0.857(3) 1 calc GR . P A 1
H8AC H 0.9794 0.3209 0.5056 0.051 Uiso 0.857(3) 1 calc GR . P A 1
C8B C 0.8644(11) 0.2954(10) 0.4982(5) 0.027(2) Uani 0.143(3) 1 d . U P A 2
H8BA H 0.8609 0.3623 0.4762 0.040 Uiso 0.143(3) 1 calc GR . P A 2
H8BB H 0.9475 0.2573 0.4911 0.040 Uiso 0.143(3) 1 calc GR . P A 2
H8BC H 0.8422 0.3067 0.5389 0.040 Uiso 0.143(3) 1 calc GR . P A 2
C9A C 0.5847(3) 0.3592(2) 0.48421(15) 0.0353(7) Uani 0.857(3) 1 d . U P A 1
H9AA H 0.5772 0.4261 0.5017 0.042 Uiso 0.857(3) 1 calc R . P A 1
H9AB H 0.5079 0.3303 0.4979 0.042 Uiso 0.857(3) 1 calc R . P A 1
C9B C 0.608(2) 0.3871(15) 0.4825(11) 0.033(4) Uani 0.143(3) 1 d . U P A 2
H9BA H 0.6583 0.4291 0.4987 0.039 Uiso 0.143(3) 1 calc R . P A 2
H9BB H 0.5212 0.4089 0.4989 0.039 Uiso 0.143(3) 1 calc R . P A 2
C10A C 0.5946(5) 0.3809(4) 0.41980(18) 0.0535(11) Uani 0.857(3) 1 d . U P A 1
H10A H 0.5949 0.3164 0.4018 0.080 Uiso 0.857(3) 1 calc GR . P A 1
H10B H 0.6706 0.4088 0.4053 0.080 Uiso 0.857(3) 1 calc GR . P A 1
H10C H 0.5245 0.4313 0.4108 0.080 Uiso 0.857(3) 1 calc GR . P A 1
C10B C 0.622(3) 0.412(2) 0.4173(12) 0.051(6) Uani 0.143(3) 1 d . U P A 2
H10D H 0.5772 0.3667 0.4003 0.077 Uiso 0.143(3) 1 calc GR . P A 2
H10E H 0.7085 0.3998 0.4011 0.077 Uiso 0.143(3) 1 calc GR . P A 2
H10F H 0.5879 0.4842 0.4091 0.077 Uiso 0.143(3) 1 calc GR . P A 2
C11A C 0.70877(19) 0.18430(15) 0.48043(8) 0.0330(5) Uani 0.857(3) 1 d . U P A 1
H11A H 0.7776 0.1401 0.4961 0.040 Uiso 0.857(3) 1 calc R . P A 1
H11B H 0.7334 0.1946 0.4387 0.040 Uiso 0.857(3) 1 calc R . P A 1
C11B C 0.5599(11) 0.2123(8) 0.4811(4) 0.029(2) Uani 0.143(3) 1 d . U P A 2
H11C H 0.5762 0.2141 0.4389 0.034 Uiso 0.143(3) 1 calc R . P A 2
H11D H 0.4744 0.2453 0.4921 0.034 Uiso 0.143(3) 1 calc R . P A 2
C12A C 0.5983(3) 0.1278(2) 0.49142(13) 0.0426(7) Uani 0.857(3) 1 d . U P A 1
H12A H 0.5329 0.1667 0.4718 0.064 Uiso 0.857(3) 1 calc GR . P A 1
H12B H 0.5694 0.1216 0.5325 0.064 Uiso 0.857(3) 1 calc GR . P A 1
H12C H 0.6211 0.0586 0.4770 0.064 Uiso 0.857(3) 1 calc GR . P A 1
C12B C 0.571(2) 0.0992(14) 0.5041(9) 0.050(5) Uani 0.143(3) 1 d . U P A 2
H12D H 0.6452 0.0600 0.4841 0.075 Uiso 0.143(3) 1 calc GR . P A 2
H12E H 0.4993 0.0699 0.4979 0.075 Uiso 0.143(3) 1 calc GR . P A 2
H12F H 0.5756 0.0950 0.5450 0.075 Uiso 0.143(3) 1 calc GR . P A 2
C13 C 0.29841(13) 0.12934(11) 0.85022(6) 0.0235(3) Uani 1 1 d . U . . .
C14 C 0.36000(13) 0.16624(10) 0.79533(6) 0.0216(3) Uani 1 1 d . U . . .
C15 C 0.38268(13) 0.10347(11) 0.74842(6) 0.0249(3) Uani 1 1 d . U . . .
H15 H 0.4212 0.1285 0.7125 0.030 Uiso 1 1 calc R . . . .
C16 C 0.34927(14) 0.00664(11) 0.75459(7) 0.0272(3) Uani 1 1 d . U . . .
C17 C 0.28605(14) -0.02744(11) 0.80870(7) 0.0294(3) Uani 1 1 d . U . . .
H17 H 0.2610 -0.0939 0.8120 0.035 Uiso 1 1 calc R . . . .
C18 C 0.25944(14) 0.02918(11) 0.85584(7) 0.0275(3) Uani 1 1 d . U . . .
C19 C 0.37324(16) -0.06593(12) 0.70596(7) 0.0346(4) Uani 1 1 d . U . . .
C20 C 0.45398(19) -0.02349(15) 0.65385(8) 0.0470(5) Uani 1 1 d . U . . .
H20A H 0.4115 0.0421 0.6390 0.070 Uiso 1 1 calc GR . . . .
H20B H 0.4710 -0.0735 0.6243 0.070 Uiso 1 1 calc GR . . . .
H20C H 0.5311 -0.0119 0.6649 0.070 Uiso 1 1 calc GR . . . .
C21 C 0.25022(18) -0.07843(16) 0.68906(9) 0.0493(5) Uani 1 1 d . U . . .
H21A H 0.1992 -0.1077 0.7220 0.074 Uiso 1 1 calc GR . . . .
H21B H 0.2642 -0.1249 0.6579 0.074 Uiso 1 1 calc GR . . . .
H21C H 0.2086 -0.0107 0.6765 0.074 Uiso 1 1 calc GR . . . .
C22 C 0.4387(2) -0.17179(14) 0.72472(10) 0.0529(5) Uani 1 1 d . U . . .
H22A H 0.5210 -0.1650 0.7315 0.079 Uiso 1 1 calc GR . . . .
H22B H 0.4447 -0.2197 0.6947 0.079 Uiso 1 1 calc GR . . . .
H22C H 0.3924 -0.1986 0.7599 0.079 Uiso 1 1 calc GR . . . .
C23 C 0.18768(17) -0.00731(13) 0.91243(8) 0.0369(4) Uani 1 1 d . U . . .
C24 C 0.1531(2) -0.11607(14) 0.90947(9) 0.0509(5) Uani 1 1 d . U . . .
H24A H 0.1017 -0.1140 0.8796 0.076 Uiso 1 1 calc GR . . . .
H24B H 0.1081 -0.1374 0.9463 0.076 Uiso 1 1 calc GR . . . .
H24C H 0.2278 -0.1657 0.9006 0.076 Uiso 1 1 calc GR . . . .
C25 C 0.06877(17) 0.06897(15) 0.92510(9) 0.0453(5) Uani 1 1 d . U . . .
H25A H 0.0886 0.1373 0.9303 0.068 Uiso 1 1 calc GR . . . .
H25B H 0.0194 0.0442 0.9599 0.068 Uiso 1 1 calc GR . . . .
H25C H 0.0224 0.0741 0.8931 0.068 Uiso 1 1 calc GR . . . .
C26 C 0.2650(2) -0.01371(15) 0.96047(8) 0.0484(5) Uani 1 1 d . U . . .
H26A H 0.3419 -0.0603 0.9507 0.073 Uiso 1 1 calc GR . . . .
H26B H 0.2198 -0.0404 0.9960 0.073 Uiso 1 1 calc GR . . . .
H26C H 0.2828 0.0554 0.9654 0.073 Uiso 1 1 calc GR . . . .
C27 C 0.25786(13) 0.49006(10) 0.79645(6) 0.0231(3) Uani 1 1 d . U . . .
C28 C 0.15721(15) 0.57674(12) 0.78054(7) 0.0322(3) Uani 1 1 d . U . . .
C29A C 0.080(2) 0.5476(17) 0.7430(11) 0.070(5) Uani 0.118(3) 1 d . U P B 2
H29A H 0.1308 0.5246 0.7076 0.105 Uiso 0.118(3) 1 calc GR . P B 2
H29B H 0.0198 0.6073 0.7342 0.105 Uiso 0.118(3) 1 calc GR . P B 2
H29C H 0.0376 0.4911 0.7618 0.105 Uiso 0.118(3) 1 calc GR . P B 2
C29B C 0.0351(2) 0.5373(2) 0.79086(15) 0.0675(9) Uani 0.882(3) 1 d . U P B 1
H29D H 0.0367 0.4831 0.7648 0.101 Uiso 0.882(3) 1 calc GR . P B 1
H29E H -0.0300 0.5944 0.7841 0.101 Uiso 0.882(3) 1 calc GR . P B 1
H29F H 0.0195 0.5087 0.8304 0.101 Uiso 0.882(3) 1 calc GR . P B 1
C30A C 0.2046(16) 0.6726(12) 0.7613(9) 0.054(4) Uani 0.118(3) 1 d . U P B 2
H30A H 0.2212 0.7052 0.7941 0.080 Uiso 0.118(3) 1 calc GR . P B 2
H30B H 0.1442 0.7195 0.7421 0.080 Uiso 0.118(3) 1 calc GR . P B 2
H30C H 0.2806 0.6579 0.7345 0.080 Uiso 0.118(3) 1 calc GR . P B 2
C30B C 0.1870(2) 0.61389(18) 0.71793(10) 0.0521(7) Uani 0.882(3) 1 d . U P B 1
H30D H 0.2661 0.6394 0.7116 0.078 Uiso 0.882(3) 1 calc GR . P B 1
H30E H 0.1231 0.6699 0.7082 0.078 Uiso 0.882(3) 1 calc GR . P B 1
H30F H 0.1910 0.5563 0.6938 0.078 Uiso 0.882(3) 1 calc GR . P B 1
C31A C 0.0605(16) 0.6101(13) 0.8431(8) 0.049(4) Uani 0.118(3) 1 d . U P B 2
H31A H 0.0271 0.5489 0.8617 0.074 Uiso 0.118(3) 1 calc GR . P B 2
H31B H -0.0067 0.6636 0.8341 0.074 Uiso 0.118(3) 1 calc GR . P B 2
H31C H 0.1066 0.6368 0.8689 0.074 Uiso 0.118(3) 1 calc GR . P B 2
C31B C 0.1548(3) 0.66571(17) 0.81787(12) 0.0582(7) Uani 0.882(3) 1 d . U P B 1
H31D H 0.1272 0.6444 0.8577 0.087 Uiso 0.882(3) 1 calc GR . P B 1
H31E H 0.0984 0.7256 0.8056 0.087 Uiso 0.882(3) 1 calc GR . P B 1
H31F H 0.2371 0.6844 0.8142 0.087 Uiso 0.882(3) 1 calc GR . P B 1
C32 C 0.60951(13) 0.34251(11) 0.84060(6) 0.0250(3) Uani 1 1 d . U . . .
C33 C 0.73128(14) 0.34633(14) 0.86171(7) 0.0340(4) Uani 1 1 d . U . . .
C34 C 0.73852(19) 0.46195(16) 0.86466(10) 0.0520(5) Uani 1 1 d . U . . .
H34A H 0.7380 0.4969 0.8265 0.078 Uiso 1 1 calc GR . . . .
H34B H 0.8142 0.4692 0.8787 0.078 Uiso 1 1 calc GR . . . .
H34C H 0.6680 0.4933 0.8907 0.078 Uiso 1 1 calc GR . . . .
C35 C 0.83860(16) 0.29820(18) 0.81997(9) 0.0505(5) Uani 1 1 d . U . . .
H35A H 0.8342 0.2245 0.8183 0.076 Uiso 1 1 calc GR . . . .
H35B H 0.9155 0.3059 0.8327 0.076 Uiso 1 1 calc GR . . . .
H35C H 0.8352 0.3332 0.7820 0.076 Uiso 1 1 calc GR . . . .
C36 C 0.73569(19) 0.2918(2) 0.92070(9) 0.0567(6) Uani 1 1 d . U . . .
H36A H 0.6693 0.3256 0.9479 0.085 Uiso 1 1 calc GR . . . .
H36B H 0.8145 0.2957 0.9327 0.085 Uiso 1 1 calc GR . . . .
H36C H 0.7261 0.2191 0.9195 0.085 Uiso 1 1 calc GR . . . .
C37 C 0.67054(13) 0.15071(10) 0.70381(6) 0.0219(3) Uani 1 1 d . U . . .
C38 C 0.74347(13) 0.09386(10) 0.65694(6) 0.0220(3) Uani 1 1 d . U . . .
C39 C 0.81182(13) -0.00615(10) 0.66892(6) 0.0237(3) Uani 1 1 d . U . . .
C40 C 0.80009(14) -0.04387(11) 0.72466(7) 0.0274(3) Uani 1 1 d . U . . .
H40 H 0.8442 -0.1101 0.7332 0.033 Uiso 1 1 calc R . . . .
C41 C 0.72601(14) 0.00933(11) 0.77107(6) 0.0264(3) Uani 1 1 d . U . . .
C42 C 0.66512(13) 0.10658(11) 0.76048(6) 0.0249(3) Uani 1 1 d . U . . .
H42 H 0.6193 0.1444 0.7911 0.030 Uiso 1 1 calc R . . . .
C43 C 0.89047(14) -0.06570(11) 0.62014(7) 0.0291(3) Uani 1 1 d . U . . .
C44 C 0.80832(16) -0.09018(13) 0.57890(8) 0.0381(4) Uani 1 1 d . U . . .
H44A H 0.7488 -0.1329 0.5993 0.057 Uiso 1 1 calc GR . . . .
H44B H 0.8588 -0.1278 0.5475 0.057 Uiso 1 1 calc GR . . . .
H44C H 0.7649 -0.0255 0.5635 0.057 Uiso 1 1 calc GR . . . .
C45 C 0.95956(16) -0.16852(12) 0.64244(8) 0.0383(4) Uani 1 1 d . U . . .
H45A H 1.0103 -0.1547 0.6700 0.057 Uiso 1 1 calc GR . . . .
H45B H 1.0118 -0.2031 0.6105 0.057 Uiso 1 1 calc GR . . . .
H45C H 0.9005 -0.2133 0.6610 0.057 Uiso 1 1 calc GR . . . .
C46 C 0.98672(15) -0.00084(13) 0.58866(8) 0.0370(4) Uani 1 1 d . U . . .
H46A H 0.9455 0.0643 0.5726 0.056 Uiso 1 1 calc GR . . . .
H46B H 1.0375 -0.0396 0.5578 0.056 Uiso 1 1 calc GR . . . .
H46C H 1.0385 0.0141 0.6155 0.056 Uiso 1 1 calc GR . . . .
C47 C 0.71883(16) -0.04471(12) 0.83109(7) 0.0333(3) Uani 1 1 d . U . . .
C48 C 0.8456(2) -0.06397(19) 0.84884(9) 0.0605(6) Uani 1 1 d . U . . .
H48A H 0.8408 -0.0964 0.8877 0.091 Uiso 1 1 calc GR . . . .
H48B H 0.8768 0.0020 0.8476 0.091 Uiso 1 1 calc GR . . . .
H48C H 0.9010 -0.1100 0.8226 0.091 Uiso 1 1 calc GR . . . .
C49 C 0.6722(3) -0.14819(16) 0.83059(9) 0.0635(7) Uani 1 1 d . U . . .
H49A H 0.6667 -0.1828 0.8690 0.095 Uiso 1 1 calc GR . . . .
H49B H 0.7289 -0.1923 0.8039 0.095 Uiso 1 1 calc GR . . . .
H49C H 0.5910 -0.1358 0.8186 0.095 Uiso 1 1 calc GR . . . .
C50 C 0.6313(2) 0.02000(16) 0.87519(8) 0.0530(5) Uani 1 1 d . U . . .
H50A H 0.5485 0.0302 0.8652 0.079 Uiso 1 1 calc GR . . . .
H50B H 0.6583 0.0874 0.8756 0.079 Uiso 1 1 calc GR . . . .
H50C H 0.6312 -0.0162 0.9130 0.079 Uiso 1 1 calc GR . . . .
C51 C 0.36220(14) 0.29945(11) 0.63214(6) 0.0266(3) Uani 1 1 d . U . . .
C52 C 0.23877(15) 0.29231(13) 0.61353(7) 0.0329(3) Uani 1 1 d . U . . .
C53 C 0.25133(19) 0.21197(16) 0.56908(9) 0.0517(5) Uani 1 1 d . U . . .
H53A H 0.3101 0.2297 0.5359 0.078 Uiso 1 1 calc GR . . . .
H53B H 0.1715 0.2117 0.5572 0.078 Uiso 1 1 calc GR . . . .
H53C H 0.2804 0.1432 0.5858 0.078 Uiso 1 1 calc GR . . . .
C54 C 0.19535(18) 0.39943(14) 0.58591(9) 0.0468(5) Uani 1 1 d . U . . .
H54A H 0.1889 0.4520 0.6135 0.070 Uiso 1 1 calc GR . . . .
H54B H 0.1151 0.3997 0.5743 0.070 Uiso 1 1 calc GR . . . .
H54C H 0.2544 0.4149 0.5523 0.070 Uiso 1 1 calc GR . . . .
C55 C 0.14617(17) 0.26622(17) 0.66520(9) 0.0472(5) Uani 1 1 d . U . . .
H55A H 0.1754 0.1985 0.6830 0.071 Uiso 1 1 calc GR . . . .
H55B H 0.0671 0.2643 0.6529 0.071 Uiso 1 1 calc GR . . . .
H55C H 0.1366 0.3191 0.6928 0.071 Uiso 1 1 calc GR . . . .
C56 C 0.66273(13) 0.46558(11) 0.64509(6) 0.0248(3) Uani 1 1 d . U . . .
C57 C 0.74570(15) 0.54766(12) 0.64418(7) 0.0326(3) Uani 1 1 d . U . . .
C58A C 0.7229(10) 0.6253(6) 0.5942(3) 0.074(2) Uani 0.502(10) 1 d . U P C 2
H58A H 0.7316 0.5885 0.5593 0.112 Uiso 0.502(10) 1 calc GR . P C 2
H58B H 0.7825 0.6738 0.5893 0.112 Uiso 0.502(10) 1 calc GR . P C 2
H58C H 0.6400 0.6637 0.6017 0.112 Uiso 0.502(10) 1 calc GR . P C 2
C58B C 0.7926(8) 0.5846(6) 0.5827(2) 0.0613(18) Uani 0.498(10) 1 d . U P C 1
H58D H 0.8430 0.5265 0.5629 0.092 Uiso 0.498(10) 1 calc GR . P C 1
H58E H 0.8419 0.6398 0.5832 0.092 Uiso 0.498(10) 1 calc GR . P C 1
H58F H 0.7229 0.6111 0.5626 0.092 Uiso 0.498(10) 1 calc GR . P C 1
C59A C 0.8780(5) 0.4977(6) 0.6383(5) 0.076(3) Uani 0.502(10) 1 d . U P C 2
H59A H 0.8878 0.4416 0.6680 0.114 Uiso 0.502(10) 1 calc GR . P C 2
H59B H 0.9296 0.5495 0.6425 0.114 Uiso 0.502(10) 1 calc GR . P C 2
H59C H 0.9025 0.4697 0.6007 0.114 Uiso 0.502(10) 1 calc GR . P C 2
C59B C 0.8566(7) 0.4930(6) 0.6710(4) 0.067(2) Uani 0.498(10) 1 d . U P C 1
H59D H 0.8310 0.4754 0.7116 0.100 Uiso 0.498(10) 1 calc GR . P C 1
H59E H 0.9188 0.5391 0.6669 0.100 Uiso 0.498(10) 1 calc GR . P C 1
H59F H 0.8910 0.4296 0.6517 0.100 Uiso 0.498(10) 1 calc GR . P C 1
C60A C 0.7131(6) 0.6050(5) 0.6999(3) 0.0489(14) Uani 0.502(10) 1 d . U P C 2
H60A H 0.6257 0.6328 0.7056 0.073 Uiso 0.502(10) 1 calc GR . P C 2
H60B H 0.7612 0.6619 0.6973 0.073 Uiso 0.502(10) 1 calc GR . P C 2
H60C H 0.7318 0.5566 0.7323 0.073 Uiso 0.502(10) 1 calc GR . P C 2
C60B C 0.6797(7) 0.6385(5) 0.6763(4) 0.065(2) Uani 0.498(10) 1 d . U P C 1
H60D H 0.6104 0.6717 0.6575 0.098 Uiso 0.498(10) 1 calc GR . P C 1
H60E H 0.7359 0.6884 0.6769 0.098 Uiso 0.498(10) 1 calc GR . P C 1
H60F H 0.6497 0.6148 0.7155 0.098 Uiso 0.498(10) 1 calc GR . P C 1

loop_
_atom_site_aniso_label
_atom_site_aniso_U_11
_atom_site_aniso_U_22
_atom_site_aniso_U_33
_atom_site_aniso_U_23
_atom_site_aniso_U_13
_atom_site_aniso_U_12
Co1 0.02370(10) 0.02313(9) 0.01737(9) -0.00429(7) -0.00215(7) -0.00344(7)
Co2 0.02406(10) 0.02114(9) 0.01602(9) -0.00290(7) -0.00024(7) -0.00153(7)
Co3A 0.0214(4) 0.0204(2) 0.01574(16) -0.00223(15) -0.0022(2) 0.0013(2)
Co3B 0.025(2) 0.0200(11) 0.0194(12) -0.0022(8) -0.0006(16) -0.0022(16)
O1 0.0323(6) 0.0267(5) 0.0199(5) -0.0037(4) 0.0000(4) -0.0069(4)
O2 0.0299(5) 0.0219(5) 0.0194(5) -0.0043(4) -0.0016(4) -0.0063(4)
O3 0.0294(5) 0.0301(5) 0.0234(5) -0.0029(4) -0.0003(4) 0.0016(4)
O4 0.0304(6) 0.0243(5) 0.0356(6) -0.0051(4) 0.0080(5) -0.0016(4)
O5 0.0258(5) 0.0429(6) 0.0207(5) -0.0059(4) -0.0036(4) -0.0077(5)
O6 0.0285(5) 0.0395(6) 0.0226(5) -0.0040(4) -0.0035(4) -0.0080(5)
O7 0.0313(5) 0.0219(5) 0.0177(5) -0.0007(4) -0.0016(4) 0.0046(4)
O8 0.0304(5) 0.0237(5) 0.0188(5) -0.0020(4) -0.0009(4) 0.0024(4)
O9 0.0298(5) 0.0360(6) 0.0232(5) -0.0069(4) -0.0051(4) 0.0000(4)
O10 0.0334(6) 0.0400(6) 0.0231(5) -0.0077(5) -0.0036(4) -0.0038(5)
O11 0.0318(6) 0.0242(5) 0.0274(6) -0.0008(4) 0.0063(4) -0.0014(4)
O12 0.0398(6) 0.0290(5) 0.0227(5) -0.0046(4) 0.0051(5) -0.0061(5)
N1 0.0321(7) 0.0375(7) 0.0220(6) -0.0099(5) -0.0038(5) -0.0041(6)
N2A 0.0310(10) 0.0295(9) 0.0178(8) -0.0028(6) -0.0045(7) 0.0061(8)
N2B 0.027(4) 0.030(4) 0.012(3) -0.001(3) -0.003(3) -0.005(3)
C1 0.0399(10) 0.0642(12) 0.0352(10) -0.0125(9) 0.0072(8) -0.0097(9)
C2 0.0409(11) 0.0678(14) 0.0534(13) -0.0144(11) 0.0016(9) -0.0072(10)
C3 0.0453(10) 0.0609(12) 0.0249(9) -0.0118(8) -0.0085(7) -0.0033(9)
C4 0.0506(11) 0.0549(11) 0.0273(9) 0.0046(8) -0.0112(8) -0.0054(9)
C5 0.0499(11) 0.0457(10) 0.0384(10) -0.0207(8) -0.0066(8) 0.0011(8)
C6 0.0549(12) 0.0382(9) 0.0533(12) -0.0133(9) -0.0155(9) -0.0095(9)
C7A 0.0362(11) 0.0341(10) 0.0209(9) 0.0022(7) 0.0016(8) -0.0003(8)
C7B 0.028(4) 0.051(6) 0.023(5) -0.009(4) -0.004(3) -0.007(4)
C8A 0.0271(10) 0.0393(11) 0.0331(12) -0.0009(9) 0.0005(9) -0.0021(9)
C8B 0.014(5) 0.041(6) 0.026(6) -0.003(5) -0.006(4) -0.004(4)
C9A 0.0393(17) 0.0419(17) 0.0209(10) 0.0015(12) -0.0086(10) 0.0079(12)
C9B 0.034(8) 0.031(6) 0.034(6) 0.006(4) -0.009(5) -0.005(5)
C10A 0.058(2) 0.070(3) 0.0277(13) 0.0106(16) -0.0152(14) 0.006(2)
C10B 0.065(16) 0.052(12) 0.035(6) 0.012(7) -0.014(7) -0.005(10)
C11A 0.0404(11) 0.0360(10) 0.0201(9) -0.0107(7) -0.0014(7) 0.0039(8)
C11B 0.044(5) 0.029(5) 0.017(4) 0.001(3) -0.007(4) -0.014(4)
C12A 0.0485(15) 0.0479(18) 0.0339(15) -0.0194(13) -0.0081(11) -0.0027(13)
C12B 0.074(14) 0.035(6) 0.050(11) 0.011(6) -0.025(9) -0.025(6)
C13 0.0247(7) 0.0242(6) 0.0222(7) -0.0024(5) -0.0046(5) -0.0039(5)
C14 0.0227(6) 0.0217(6) 0.0210(7) -0.0034(5) -0.0045(5) -0.0025(5)
C15 0.0274(7) 0.0268(7) 0.0213(7) -0.0058(5) -0.0038(5) -0.0036(6)
C16 0.0274(7) 0.0267(7) 0.0297(8) -0.0074(6) -0.0085(6) -0.0029(6)
C17 0.0321(8) 0.0223(7) 0.0359(8) -0.0026(6) -0.0076(6) -0.0077(6)
C18 0.0283(7) 0.0248(7) 0.0300(8) 0.0008(6) -0.0053(6) -0.0062(6)
C19 0.0402(9) 0.0303(8) 0.0365(9) -0.0145(7) -0.0111(7) -0.0029(7)
C20 0.0576(12) 0.0499(11) 0.0364(10) -0.0252(8) -0.0013(9) -0.0104(9)
C21 0.0480(11) 0.0529(11) 0.0547(12) -0.0239(10) -0.0195(9) -0.0078(9)
C22 0.0645(13) 0.0358(9) 0.0598(14) -0.0214(9) -0.0193(11) 0.0088(9)
C23 0.0436(10) 0.0310(8) 0.0361(9) 0.0034(7) -0.0006(7) -0.0137(7)
C24 0.0634(13) 0.0357(9) 0.0532(12) 0.0035(9) 0.0041(10) -0.0224(9)
C25 0.0407(10) 0.0446(10) 0.0478(11) -0.0012(8) 0.0099(8) -0.0156(8)
C26 0.0642(13) 0.0448(10) 0.0366(10) 0.0110(8) -0.0089(9) -0.0159(9)
C27 0.0252(7) 0.0203(6) 0.0251(7) -0.0069(5) -0.0049(5) -0.0031(5)
C28 0.0304(8) 0.0255(7) 0.0385(9) 0.0006(6) -0.0056(7) 0.0011(6)
C29A 0.066(9) 0.062(10) 0.087(11) -0.014(8) -0.043(8) 0.012(7)
C29B 0.0285(11) 0.0675(17) 0.103(2) 0.0288(16) -0.0216(13) -0.0034(11)
C30A 0.047(8) 0.032(5) 0.075(11) 0.011(5) -0.010(7) 0.007(5)
C30B 0.0687(16) 0.0432(12) 0.0383(12) 0.0094(10) -0.0104(11) 0.0057(11)
C31A 0.044(7) 0.036(7) 0.062(7) -0.007(6) -0.005(5) 0.010(6)
C31B 0.0767(18) 0.0326(11) 0.0592(16) -0.0129(10) -0.0087(13) 0.0143(11)
C32 0.0251(7) 0.0264(7) 0.0242(7) -0.0054(6) -0.0038(5) -0.0039(5)
C33 0.0263(7) 0.0474(9) 0.0316(8) -0.0064(7) -0.0080(6) -0.0094(7)
C34 0.0458(11) 0.0599(12) 0.0585(13) -0.0214(10) -0.0095(10) -0.0214(10)
C35 0.0266(9) 0.0752(14) 0.0508(12) -0.0172(10) -0.0057(8) -0.0038(9)
C36 0.0409(11) 0.0921(17) 0.0434(11) 0.0105(11) -0.0219(9) -0.0215(11)
C37 0.0233(6) 0.0216(6) 0.0204(6) -0.0020(5) -0.0035(5) -0.0011(5)
C38 0.0224(6) 0.0216(6) 0.0215(7) -0.0018(5) -0.0034(5) -0.0013(5)
C39 0.0226(6) 0.0210(6) 0.0270(7) -0.0019(5) -0.0047(5) -0.0006(5)
C40 0.0294(7) 0.0220(7) 0.0296(8) 0.0014(6) -0.0078(6) 0.0011(6)
C41 0.0303(7) 0.0276(7) 0.0221(7) 0.0019(6) -0.0087(6) -0.0041(6)
C42 0.0271(7) 0.0278(7) 0.0192(7) -0.0023(5) -0.0037(5) -0.0014(6)
C43 0.0297(7) 0.0236(7) 0.0307(8) -0.0039(6) -0.0019(6) 0.0050(6)
C44 0.0409(9) 0.0345(8) 0.0382(10) -0.0152(7) -0.0072(7) 0.0050(7)
C45 0.0351(9) 0.0283(8) 0.0456(10) -0.0029(7) -0.0023(7) 0.0091(7)
C46 0.0302(8) 0.0361(8) 0.0384(10) -0.0004(7) 0.0043(7) 0.0037(7)
C47 0.0434(9) 0.0317(8) 0.0243(8) 0.0052(6) -0.0103(7) -0.0029(7)
C48 0.0556(13) 0.0817(16) 0.0432(12) 0.0114(11) -0.0258(10) 0.0027(11)
C49 0.114(2) 0.0495(12) 0.0331(11) 0.0119(9) -0.0119(12) -0.0368(13)
C50 0.0725(14) 0.0550(12) 0.0230(9) 0.0088(8) -0.0038(9) 0.0064(10)
C51 0.0326(8) 0.0241(7) 0.0232(7) 0.0008(5) -0.0074(6) -0.0020(6)
C52 0.0344(8) 0.0345(8) 0.0318(8) -0.0031(7) -0.0123(7) -0.0029(7)
C53 0.0493(11) 0.0552(12) 0.0583(13) -0.0219(10) -0.0268(10) -0.0016(9)
C54 0.0496(11) 0.0450(10) 0.0467(11) 0.0030(8) -0.0226(9) 0.0028(9)
C55 0.0345(9) 0.0612(12) 0.0482(11) 0.0028(9) -0.0106(8) -0.0130(9)
C56 0.0265(7) 0.0238(6) 0.0212(7) 0.0025(5) -0.0026(5) 0.0016(5)
C57 0.0336(8) 0.0299(8) 0.0328(9) -0.0043(6) 0.0022(7) -0.0063(6)
C58A 0.128(6) 0.052(3) 0.055(3) 0.017(3) -0.026(4) -0.049(4)
C58B 0.085(5) 0.057(3) 0.044(3) 0.005(2) 0.009(3) -0.040(3)
C59A 0.034(2) 0.067(4) 0.132(7) -0.037(5) -0.007(3) -0.012(2)
C59B 0.048(3) 0.075(4) 0.083(5) 0.014(4) -0.022(3) -0.025(3)
C60A 0.060(3) 0.043(3) 0.047(3) -0.018(2) -0.004(2) -0.014(2)
C60B 0.061(4) 0.047(3) 0.085(5) -0.031(3) 0.026(3) -0.022(2)

loop_
_atom_type_symbol
_atom_type_description
_atom_type_scat_dispersion_real
_atom_type_scat_dispersion_imag
_atom_type_scat_source
C C 0.0033 0.0016 'International Tables Vol C Tables 4.2.6.8 and 6.1.1.4'
H H 0.0000 0.0000 'International Tables Vol C Tables 4.2.6.8 and 6.1.1.4'
Co Co 0.3494 0.9721 'International Tables Vol C Tables 4.2.6.8 and 6.1.1.4'
N N 0.0061 0.0033 'International Tables Vol C Tables 4.2.6.8 and 6.1.1.4'
O O 0.0106 0.0060 'International Tables Vol C Tables 4.2.6.8 and 6.1.1.4'

loop_
_geom_angle_atom_site_label_1
_geom_angle_atom_site_label_2
_geom_angle_atom_site_label_3
_geom_angle
O1 Co1 O2 77.62(4)
O1 Co1 N1 94.77(5)
O2 Co1 N1 172.39(4)
O3 Co1 O1 115.72(5)
O3 Co1 O2 91.49(4)
O3 Co1 O5 124.25(5)
O3 Co1 N1 91.93(5)
O5 Co1 O1 119.19(5)
O5 Co1 O2 91.15(4)
O5 Co1 N1 92.54(5)
O2 Co2 O7 97.31(4)
O4 Co2 O2 88.24(4)
O4 Co2 O6 97.14(5)
O4 Co2 O7 172.84(4)
O4 Co2 O9 87.25(4)
O6 Co2 O2 87.08(4)
O6 Co2 O7 87.69(4)
O9 Co2 O2 88.25(4)
O9 Co2 O6 173.48(4)
O9 Co2 O7 88.40(4)
O11 Co2 O2 170.92(4)
O11 Co2 O4 86.54(4)
O11 Co2 O6 86.19(5)
O11 Co2 O7 88.52(4)
O11 Co2 O9 98.92(5)
O7 Co3A N2A 171.05(9)
O8 Co3A O7 77.88(6)
O8 Co3A O10 116.15(8)
O8 Co3A N2A 93.37(8)
O10 Co3A O7 89.80(7)
O10 Co3A N2A 95.83(8)
O12 Co3A O7 92.69(7)
O12 Co3A O8 123.61(7)
O12 Co3A O10 119.31(9)
O12 Co3A N2A 90.61(8)
O7 Co3B N2B 170.1(5)
O8 Co3B O7 74.9(3)
O8 Co3B O12 108.7(3)
O8 Co3B N2B 95.6(5)
O10 Co3B O7 96.9(4)
O10 Co3B O8 127.5(5)
O10 Co3B O12 122.5(5)
O10 Co3B N2B 91.0(4)
O12 Co3B O7 85.2(3)
O12 Co3B N2B 95.5(5)
C13 O1 Co1 117.51(9)
Co2 O2 Co1 111.05(4)
C14 O2 Co1 112.34(8)
C14 O2 Co2 136.61(9)
C27 O3 Co1 124.94(9)
C27 O4 Co2 137.01(10)
C32 O5 Co1 132.63(10)
C32 O6 Co2 138.01(10)
Co2 O7 Co3A 111.80(6)
Co2 O7 Co3B 109.6(2)
C37 O7 Co2 136.31(9)
C37 O7 Co3A 111.81(9)
C37 O7 Co3B 113.1(3)
C38 O8 Co3A 117.68(9)
C38 O8 Co3B 117.5(3)
C51 O9 Co2 138.16(10)
C51 O10 Co3A 132.36(11)
C51 O10 Co3B 134.8(3)
C56 O11 Co2 137.54(9)
C56 O12 Co3A 130.32(10)
C56 O12 Co3B 127.9(3)
C1 N1 Co1 110.57(10)
C3 N1 Co1 110.76(10)
C3 N1 C1 107.85(14)
C3 N1 C5 108.74(14)
C5 N1 Co1 111.17(11)
C5 N1 C1 107.62(14)
C7A N2A Co3A 110.76(13)
C9A N2A Co3A 105.42(17)
C9A N2A C7A 108.0(2)
C11A N2A Co3A 111.74(14)
C11A N2A C7A 108.60(17)
C11A N2A C9A 112.3(2)
C7B N2B Co3B 109.1(8)
C9B N2B Co3B 106.2(12)
C9B N2B C7B 113.7(13)
C9B N2B C11B 109.2(13)
C11B N2B Co3B 108.1(7)
C11B N2B C7B 110.4(10)
N1 C1 H1A 108.1
N1 C1 H1B 108.1
H1A C1 H1B 107.3
C2 C1 N1 116.64(17)
C2 C1 H1A 108.1
C2 C1 H1B 108.1
C1 C2 H2A 109.5
C1 C2 H2B 109.5
C1 C2 H2C 109.5
H2A C2 H2B 109.5
H2A C2 H2C 109.5
H2B C2 H2C 109.5
N1 C3 H3A 108.3
N1 C3 H3B 108.3
N1 C3 C4 115.75(15)
H3A C3 H3B 107.4
C4 C3 H3A 108.3
C4 C3 H3B 108.3
C3 C4 H4A 109.5
C3 C4 H4B 109.5
C3 C4 H4C 109.5
H4A C4 H4B 109.5
H4A C4 H4C 109.5
H4B C4 H4C 109.5
N1 C5 H5A 108.6
N1 C5 H5B 108.6
N1 C5 C6 114.51(15)
H5A C5 H5B 107.6
C6 C5 H5A 108.6
C6 C5 H5B 108.6
C5 C6 H6A 109.5
C5 C6 H6B 109.5
C5 C6 H6C 109.5
H6A C6 H6B 109.5
H6A C6 H6C 109.5
H6B C6 H6C 109.5
N2A C7A H7AA 108.6
N2A C7A H7AB 108.6
N2A C7A C8A 114.86(17)
H7AA C7A H7AB 107.5
C8A C7A H7AA 108.6
C8A C7A H7AB 108.6
N2B C7B H7BA 109.0
N2B C7B H7BB 109.0
H7BA C7B H7BB 107.8
C8B C7B N2B 112.9(10)
C8B C7B H7BA 109.0
C8B C7B H7BB 109.0
C7A C8A H8AA 109.5
C7A C8A H8AB 109.5
C7A C8A H8AC 109.5
H8AA C8A H8AB 109.5
H8AA C8A H8AC 109.5
H8AB C8A H8AC 109.5
C7B C8B H8BA 109.5
C7B C8B H8BB 109.5
C7B C8B H8BC 109.5
H8BA C8B H8BB 109.5
H8BA C8B H8BC 109.5
H8BB C8B H8BC 109.5
N2A C9A H9AA 108.1
N2A C9A H9AB 108.1
N2A C9A C10A 116.7(3)
H9AA C9A H9AB 107.3
C10A C9A H9AA 108.1
C10A C9A H9AB 108.1
N2B C9B H9BA 108.5
N2B C9B H9BB 108.5
N2B C9B C10B 115(2)
H9BA C9B H9BB 107.5
C10B C9B H9BA 108.5
C10B C9B H9BB 108.5
C9A C10A H10A 109.5
C9A C10A H10B 109.5
C9A C10A H10C 109.5
H10A C10A H10B 109.5
H10A C10A H10C 109.5
H10B C10A H10C 109.5
C9B C10B H10D 109.5
C9B C10B H10E 109.5
C9B C10B H10F 109.5
H10D C10B H10E 109.5
H10D C10B H10F 109.5
H10E C10B H10F 109.5
N2A C11A H11A 108.7
N2A C11A H11B 108.7
N2A C11A C12A 114.12(18)
H11A C11A H11B 107.6
C12A C11A H11A 108.7
C12A C11A H11B 108.7
N2B C11B H11C 108.3
N2B C11B H11D 108.3
N2B C11B C12B 115.8(12)
H11C C11B H11D 107.4
C12B C11B H11C 108.3
C12B C11B H11D 108.3
C11A C12A H12A 109.5
C11A C12A H12B 109.5
C11A C12A H12C 109.5
H12A C12A H12B 109.5
H12A C12A H12C 109.5
H12B C12A H12C 109.5
C11B C12B H12D 109.5
C11B C12B H12E 109.5
C11B C12B H12F 109.5
H12D C12B H12E 109.5
H12D C12B H12F 109.5
H12E C12B H12F 109.5
O1 C13 C14 116.94(12)
O1 C13 C18 123.77(13)
C18 C13 C14 119.29(13)
O2 C14 C13 115.60(12)
O2 C14 C15 124.16(13)
C15 C14 C13 120.22(12)
C14 C15 H15 119.9
C16 C15 C14 120.21(14)
C16 C15 H15 119.9
C15 C16 C17 118.73(13)
C15 C16 C19 122.88(14)
C17 C16 C19 118.37(13)
C16 C17 H17 117.8
C18 C17 C16 124.49(14)
C18 C17 H17 117.8
C13 C18 C23 119.52(14)
C17 C18 C13 117.00(14)
C17 C18 C23 123.44(14)
C16 C19 C20 111.62(13)
C16 C19 C21 108.55(14)
C20 C19 C21 109.15(16)
C22 C19 C16 110.55(15)
C22 C19 C20 107.54(16)
C22 C19 C21 109.40(15)
C19 C20 H20A 109.5
C19 C20 H20B 109.5
C19 C20 H20C 109.5
H20A C20 H20B 109.5
H20A C20 H20C 109.5
H20B C20 H20C 109.5
C19 C21 H21A 109.5
C19 C21 H21B 109.5
C19 C21 H21C 109.5
H21A C21 H21B 109.5
H21A C21 H21C 109.5
H21B C21 H21C 109.5
C19 C22 H22A 109.5
C19 C22 H22B 109.5
C19 C22 H22C 109.5
H22A C22 H22B 109.5
H22A C22 H22C 109.5
H22B C22 H22C 109.5
C18 C23 C24 111.47(15)
C18 C23 C25 108.58(14)
C25 C23 C24 108.14(15)
C26 C23 C18 110.22(14)
C26 C23 C24 107.56(15)
C26 C23 C25 110.86(16)
C23 C24 H24A 109.5
C23 C24 H24B 109.5
C23 C24 H24C 109.5
H24A C24 H24B 109.5
H24A C24 H24C 109.5
H24B C24 H24C 109.5
C23 C25 H25A 109.5
C23 C25 H25B 109.5
C23 C25 H25C 109.5
H25A C25 H25B 109.5
H25A C25 H25C 109.5
H25B C25 H25C 109.5
C23 C26 H26A 109.5
C23 C26 H26B 109.5
C23 C26 H26C 109.5
H26A C26 H26B 109.5
H26A C26 H26C 109.5
H26B C26 H26C 109.5
O3 C27 C28 116.06(12)
O4 C27 O3 125.21(13)
O4 C27 C28 118.69(13)
C27 C28 C31A 107.7(6)
C29A C28 C27 114.5(8)
C29A C28 C31A 106.0(12)
C29B C28 C27 109.73(14)
C29B C28 C30B 109.9(2)
C29B C28 C31B 110.6(2)
C30A C28 C27 112.1(7)
C30A C28 C29A 113.3(13)
C30A C28 C31A 102.1(10)
C30B C28 C27 109.87(14)
C31B C28 C27 107.36(15)
C31B C28 C30B 109.26(17)
C28 C29A H29A 109.5
C28 C29A H29B 109.5
C28 C29A H29C 109.5
H29A C29A H29B 109.5
H29A C29A H29C 109.5
H29B C29A H29C 109.5
C28 C29B H29D 109.5
C28 C29B H29E 109.5
C28 C29B H29F 109.5
H29D C29B H29E 109.5
H29D C29B H29F 109.5
H29E C29B H29F 109.5
C28 C30A H30A 109.5
C28 C30A H30B 109.5
C28 C30A H30C 109.5
H30A C30A H30B 109.5
H30A C30A H30C 109.5
H30B C30A H30C 109.5
C28 C30B H30D 109.5
C28 C30B H30E 109.5
C28 C30B H30F 109.5
H30D C30B H30E 109.5
H30D C30B H30F 109.5
H30E C30B H30F 109.5
C28 C31A H31A 109.5
C28 C31A H31B 109.5
C28 C31A H31C 109.5
H31A C31A H31B 109.5
H31A C31A H31C 109.5
H31B C31A H31C 109.5
C28 C31B H31D 109.5
C28 C31B H31E 109.5
C28 C31B H31F 109.5
H31D C31B H31E 109.5
H31D C31B H31F 109.5
H31E C31B H31F 109.5
O5 C32 C33 116.47(13)
O6 C32 O5 125.87(14)
O6 C32 C33 117.61(13)
C32 C33 C34 105.78(14)
C35 C33 C32 110.69(14)
C35 C33 C34 109.57(16)
C35 C33 C36 109.66(17)
C36 C33 C32 111.78(14)
C36 C33 C34 109.27(17)
C33 C34 H34A 109.5
C33 C34 H34B 109.5
C33 C34 H34C 109.5
H34A C34 H34B 109.5
H34A C34 H34C 109.5
H34B C34 H34C 109.5
C33 C35 H35A 109.5
C33 C35 H35B 109.5
C33 C35 H35C 109.5
H35A C35 H35B 109.5
H35A C35 H35C 109.5
H35B C35 H35C 109.5
C33 C36 H36A 109.5
C33 C36 H36B 109.5
C33 C36 H36C 109.5
H36A C36 H36B 109.5
H36A C36 H36C 109.5
H36B C36 H36C 109.5
O7 C37 C38 115.91(12)
O7 C37 C42 123.93(12)
C42 C37 C38 120.09(12)
O8 C38 C37 116.71(12)
O8 C38 C39 123.75(12)
C39 C38 C37 119.53(13)
C38 C39 C43 119.97(13)
C40 C39 C38 116.66(13)
C40 C39 C43 123.36(13)
C39 C40 H40 117.7
C39 C40 C41 124.65(13)
C41 C40 H40 117.7
C40 C41 C47 118.54(13)
C42 C41 C40 119.12(13)
C42 C41 C47 122.33(14)
C37 C42 H42 120.1
C41 C42 C37 119.84(13)
C41 C42 H42 120.1
C39 C43 C44 109.51(12)
C39 C43 C45 111.54(13)
C39 C43 C46 109.76(13)
C44 C43 C45 108.21(13)
C44 C43 C46 110.37(14)
C46 C43 C45 107.43(13)
C43 C44 H44A 109.5
C43 C44 H44B 109.5
C43 C44 H44C 109.5
H44A C44 H44B 109.5
H44A C44 H44C 109.5
H44B C44 H44C 109.5
C43 C45 H45A 109.5
C43 C45 H45B 109.5
C43 C45 H45C 109.5
H45A C45 H45B 109.5
H45A C45 H45C 109.5
H45B C45 H45C 109.5
C43 C46 H46A 109.5
C43 C46 H46B 109.5
C43 C46 H46C 109.5
H46A C46 H46B 109.5
H46A C46 H46C 109.5
H46B C46 H46C 109.5
C48 C47 C41 109.34(15)
C48 C47 C49 109.54(17)
C48 C47 C50 108.71(17)
C49 C47 C41 109.17(14)
C50 C47 C41 112.03(13)
C50 C47 C49 108.02(16)
C47 C48 H48A 109.5
C47 C48 H48B 109.5
C47 C48 H48C 109.5
H48A C48 H48B 109.5
H48A C48 H48C 109.5
H48B C48 H48C 109.5
C47 C49 H49A 109.5
C47 C49 H49B 109.5
C47 C49 H49C 109.5
H49A C49 H49B 109.5
H49A C49 H49C 109.5
H49B C49 H49C 109.5
C47 C50 H50A 109.5
C47 C50 H50B 109.5
C47 C50 H50C 109.5
H50A C50 H50B 109.5
H50A C50 H50C 109.5
H50B C50 H50C 109.5
O9 C51 O10 125.53(15)
O9 C51 C52 117.65(14)
O10 C51 C52 116.75(14)
C51 C52 C54 106.21(14)
C53 C52 C51 111.90(14)
C53 C52 C54 108.37(15)
C55 C52 C51 110.31(14)
C55 C52 C53 109.94(16)
C55 C52 C54 110.02(15)
C52 C53 H53A 109.5
C52 C53 H53B 109.5
C52 C53 H53C 109.5
H53A C53 H53B 109.5
H53A C53 H53C 109.5
H53B C53 H53C 109.5
C52 C54 H54A 109.5
C52 C54 H54B 109.5
C52 C54 H54C 109.5
H54A C54 H54B 109.5
H54A C54 H54C 109.5
H54B C54 H54C 109.5
C52 C55 H55A 109.5
C52 C55 H55B 109.5
C52 C55 H55C 109.5
H55A C55 H55B 109.5
H55A C55 H55C 109.5
H55B C55 H55C 109.5
O11 C56 O12 124.65(14)
O11 C56 C57 118.93(13)
O12 C56 C57 116.43(13)
C56 C57 C58B 111.0(3)
C56 C57 C59B 105.6(3)
C56 C57 C60A 110.2(2)
C58A C57 C56 107.5(3)
C58A C57 C60A 108.7(3)
C59A C57 C56 110.1(3)
C59A C57 C58A 111.2(4)
C59A C57 C60A 109.1(4)
C59B C57 C58B 107.5(3)
C60B C57 C56 110.9(3)
C60B C57 C58B 109.6(3)
C60B C57 C59B 112.1(4)
C57 C58A H58A 109.5
C57 C58A H58B 109.5
C57 C58A H58C 109.5
H58A C58A H58B 109.5
H58A C58A H58C 109.5
H58B C58A H58C 109.5
C57 C58B H58D 109.5
C57 C58B H58E 109.5
C57 C58B H58F 109.5
H58D C58B H58E 109.5
H58D C58B H58F 109.5
H58E C58B H58F 109.5
C57 C59A H59A 109.5
C57 C59A H59B 109.5
C57 C59A H59C 109.5
H59A C59A H59B 109.5
H59A C59A H59C 109.5
H59B C59A H59C 109.5
C57 C59B H59D 109.5
C57 C59B H59E 109.5
C57 C59B H59F 109.5
H59D C59B H59E 109.5
H59D C59B H59F 109.5
H59E C59B H59F 109.5
C57 C60A H60A 109.5
C57 C60A H60B 109.5
C57 C60A H60C 109.5
H60A C60A H60B 109.5
H60A C60A H60C 109.5
H60B C60A H60C 109.5
C57 C60B H60D 109.5
C57 C60B H60E 109.5
C57 C60B H60F 109.5
H60D C60B H60E 109.5
H60D C60B H60F 109.5
H60E C60B H60F 109.5

loop_
_geom_bond_atom_site_label_1
_geom_bond_atom_site_label_2
_geom_bond_distance
Co1 O1 1.9831(10)
Co1 O2 2.1542(10)
Co1 O3 1.9657(11)
Co1 O5 1.9754(11)
Co1 N1 2.2052(13)
Co2 O2 2.1069(10)
Co2 O4 2.0754(10)
Co2 O6 2.0763(11)
Co2 O7 2.1216(9)
Co2 O9 2.0757(11)
Co2 O11 2.0485(10)
Co3A O7 2.1542(18)
Co3A O8 1.9767(18)
Co3A O10 2.0129(15)
Co3A O12 1.9307(17)
Co3A N2A 2.190(2)
Co3B O7 2.202(9)
Co3B O8 2.068(9)
Co3B O10 1.704(7)
Co3B O12 2.170(8)
Co3B N2B 2.247(14)
O1 C13 1.2880(17)
O2 C14 1.2888(16)
O3 C27 1.2696(18)
O4 C27 1.2433(17)
O5 C32 1.2733(17)
O6 C32 1.2394(18)
O7 C37 1.2905(16)
O8 C38 1.2844(17)
O9 C51 1.2494(18)
O10 C51 1.2718(18)
O11 C56 1.2442(17)
O12 C56 1.2762(18)
N1 C1 1.501(2)
N1 C3 1.490(2)
N1 C5 1.491(2)
N2A C7A 1.498(3)
N2A C9A 1.497(4)
N2A C11A 1.496(3)
N2B C7B 1.522(16)
N2B C9B 1.50(2)
N2B C11B 1.499(15)
C1 H1A 0.9900
C1 H1B 0.9900
C1 C2 1.487(3)
C2 H2A 0.9800
C2 H2B 0.9800
C2 H2C 0.9800
C3 H3A 0.9900
C3 H3B 0.9900
C3 C4 1.504(3)
C4 H4A 0.9800
C4 H4B 0.9800
C4 H4C 0.9800
C5 H5A 0.9900
C5 H5B 0.9900
C5 C6 1.526(3)
C6 H6A 0.9800
C6 H6B 0.9800
C6 H6C 0.9800
C7A H7AA 0.9900
C7A H7AB 0.9900
C7A C8A 1.514(3)
C7B H7BA 0.9900
C7B H7BB 0.9900
C7B C8B 1.501(17)
C8A H8AA 0.9800
C8A H8AB 0.9800
C8A H8AC 0.9800
C8B H8BA 0.9800
C8B H8BB 0.9800
C8B H8BC 0.9800
C9A H9AA 0.9900
C9A H9AB 0.9900
C9A C10A 1.523(4)
C9B H9BA 0.9900
C9B H9BB 0.9900
C9B C10B 1.55(3)
C10A H10A 0.9800
C10A H10B 0.9800
C10A H10C 0.9800
C10B H10D 0.9800
C10B H10E 0.9800
C10B H10F 0.9800
C11A H11A 0.9900
C11A H11B 0.9900
C11A C12A 1.517(4)
C11B H11C 0.9900
C11B H11D 0.9900
C11B C12B 1.527(19)
C12A H12A 0.9800
C12A H12B 0.9800
C12A H12C 0.9800
C12B H12D 0.9800
C12B H12E 0.9800
C12B H12F 0.9800
C13 C14 1.456(2)
C13 C18 1.437(2)
C14 C15 1.4124(19)
C15 H15 0.9500
C15 C16 1.369(2)
C16 C17 1.437(2)
C16 C19 1.527(2)
C17 H17 0.9500
C17 C18 1.367(2)
C18 C23 1.532(2)
C19 C20 1.530(3)
C19 C21 1.532(2)
C19 C22 1.527(3)
C20 H20A 0.9800
C20 H20B 0.9800
C20 H20C 0.9800
C21 H21A 0.9800
C21 H21B 0.9800
C21 H21C 0.9800
C22 H22A 0.9800
C22 H22B 0.9800
C22 H22C 0.9800
C23 C24 1.547(2)
C23 C25 1.537(3)
C23 C26 1.530(3)
C24 H24A 0.9800
C24 H24B 0.9800
C24 H24C 0.9800
C25 H25A 0.9800
C25 H25B 0.9800
C25 H25C 0.9800
C26 H26A 0.9800
C26 H26B 0.9800
C26 H26C 0.9800
C27 C28 1.535(2)
C28 C29A 1.45(2)
C28 C29B 1.514(3)
C28 C30A 1.451(17)
C28 C30B 1.527(3)
C28 C31A 1.741(17)
C28 C31B 1.523(3)
C29A H29A 0.9800
C29A H29B 0.9800
C29A H29C 0.9800
C29B H29D 0.9800
C29B H29E 0.9800
C29B H29F 0.9800
C30A H30A 0.9800
C30A H30B 0.9800
C30A H30C 0.9800
C30B H30D 0.9800
C30B H30E 0.9800
C30B H30F 0.9800
C31A H31A 0.9800
C31A H31B 0.9800
C31A H31C 0.9800
C31B H31D 0.9800
C31B H31E 0.9800
C31B H31F 0.9800
C32 C33 1.536(2)
C33 C34 1.540(3)
C33 C35 1.521(2)
C33 C36 1.522(3)
C34 H34A 0.9800
C34 H34B 0.9800
C34 H34C 0.9800
C35 H35A 0.9800
C35 H35B 0.9800
C35 H35C 0.9800
C36 H36A 0.9800
C36 H36B 0.9800
C36 H36C 0.9800
C37 C38 1.4587(19)
C37 C42 1.415(2)
C38 C39 1.4385(19)
C39 C40 1.367(2)
C39 C43 1.532(2)
C40 H40 0.9500
C40 C41 1.433(2)
C41 C42 1.369(2)
C41 C47 1.533(2)
C42 H42 0.9500
C43 C44 1.534(2)
C43 C45 1.539(2)
C43 C46 1.538(2)
C44 H44A 0.9800
C44 H44B 0.9800
C44 H44C 0.9800
C45 H45A 0.9800
C45 H45B 0.9800
C45 H45C 0.9800
C46 H46A 0.9800
C46 H46B 0.9800
C46 H46C 0.9800
C47 C48 1.522(3)
C47 C49 1.532(3)
C47 C50 1.531(3)
C48 H48A 0.9800
C48 H48B 0.9800
C48 H48C 0.9800
C49 H49A 0.9800
C49 H49B 0.9800
C49 H49C 0.9800
C50 H50A 0.9800
C50 H50B 0.9800
C50 H50C 0.9800
C51 C52 1.536(2)
C52 C53 1.534(2)
C52 C54 1.536(2)
C52 C55 1.527(2)
C53 H53A 0.9800
C53 H53B 0.9800
C53 H53C 0.9800
C54 H54A 0.9800
C54 H54B 0.9800
C54 H54C 0.9800
C55 H55A 0.9800
C55 H55B 0.9800
C55 H55C 0.9800
C56 C57 1.527(2)
C57 C58A 1.522(6)
C57 C58B 1.536(5)
C57 C59A 1.511(6)
C57 C59B 1.533(7)
C57 C60A 1.548(5)
C57 C60B 1.500(5)
C58A H58A 0.9800
C58A H58B 0.9800
C58A H58C 0.9800
C58B H58D 0.9800
C58B H58E 0.9800
C58B H58F 0.9800
C59A H59A 0.9800
C59A H59B 0.9800
C59A H59C 0.9800
C59B H59D 0.9800
C59B H59E 0.9800
C59B H59F 0.9800
C60A H60A 0.9800
C60A H60B 0.9800
C60A H60C 0.9800
C60B H60D 0.9800
C60B H60E 0.9800
C60B H60F 0.9800
